data_7054598
loop_
_publ_author_name
'Yu, Baoyi'
'Xie, Yu'
'Hamad, Fatma B.'
'Leus, Karen'
'Lyapkov, Alex A.'
'Van Hecke, Kristof'
'Verpoort, Francis'

_publ_section_title
;
 Synthesis and characterization of non-chelating ruthenium--indenylidene
 olefin metathesis catalysts derived from substituted
 1,1-diphenyl-2-propyn-1-ols
;
_journal_issue 3
_journal_name_full 'New J. Chem.'
_journal_page_first 1858
_journal_paper_doi 10.1039/C4NJ02034K
_journal_volume 39
_journal_year 2015
_chemical_formula_moiety 'C28 H45 Cl2 O P Ru'
_chemical_formula_sum 'C28 H45 Cl2 O P Ru'
_chemical_formula_weight 600.58
_chemical_name_systematic
;
 ? 
;
_space_group_crystal_system monoclinic
_space_group_IT_number 14
_space_group_name_Hall '-P 2ybc'
_space_group_name_H-M_alt 'P 1 21/c 1'
_symmetry_space_group_name_Hall '-P 2ybc'
_symmetry_space_group_name_H-M 'P 1 21/c 1'
_atom_sites_solution_hydrogens geom
_atom_sites_solution_primary direct
_atom_sites_solution_secondary difmap
_audit_creation_date 2014-01-02
_audit_creation_method
;
  Olex2 1.2
  (compiled 2013.04.25 svn.r2679, GUI svn.r4466)
;
_audit_update_record
;
2014-02-14 deposited with the CCDC.
2014-12-17 downloaded from the CCDC.
;
_cell_angle_alpha 90.00
_cell_angle_beta 96.478(2)
_cell_angle_gamma 90.00
_cell_formula_units_Z 8
_cell_length_a 11.4775(3)
_cell_length_b 19.2194(5)
_cell_length_c 25.7969(6)
_cell_measurement_reflns_used 8246
_cell_measurement_temperature 100.0(1)
_cell_measurement_theta_max 28.1430
_cell_measurement_theta_min 3.6230
_cell_volume 5654.2(2)
_computing_cell_refinement
;
CrysAlisPro, Agilent Technologies,
Version 1.171.36.32 (release 02-08-2013 CrysAlis171 .NET)
(compiled Aug  2 2013,16:46:58)
;
_computing_data_collection
;
CrysAlisPro, Agilent Technologies,
Version 1.171.36.32 (release 02-08-2013 CrysAlis171 .NET)
(compiled Aug  2 2013,16:46:58)
;
_computing_data_reduction
;
CrysAlisPro, Agilent Technologies,
Version 1.171.36.32 (release 02-08-2013 CrysAlis171 .NET)
(compiled Aug  2 2013,16:46:58)
;
_computing_molecular_graphics
;
O. V. Dolomanov, L. J. Bourhis, R. J. Gildea, J. A. K. Howard and H. Puschmann,
OLEX2: a complete structure solution, refinement and analysis program.
J. Appl. Cryst. (2009). 42, 339-341.
;
_computing_publication_material
;
O. V. Dolomanov, L. J. Bourhis, R. J. Gildea, J. A. K. Howard and H. Puschmann,
OLEX2: a complete structure solution, refinement and analysis program.
J. Appl. Cryst. (2009). 42, 339-341.
;
_computing_structure_refinement
;
SHELXL, G.M. Sheldrick, Acta Cryst.
(2008). A64, 112-122
;
_computing_structure_solution
;
SHELXS, G.M. Sheldrick, Acta Cryst.
(2008). A64, 112-122
;
_diffrn_ambient_temperature 100.0(1)
_diffrn_detector_area_resol_mean 10.4839
_diffrn_measured_fraction_theta_full 0.9982
_diffrn_measured_fraction_theta_max 0.9982
_diffrn_measurement_details
;
  1 omega  -40.00    8.00   1.0000   15.0000
omega____ theta____ kappa____ phi______ frames
    -       10.3260  -36.0000  168.0000 48

  2 omega  -12.00   50.00   1.0000   15.0000
omega____ theta____ kappa____ phi______ frames
    -       10.3260   36.0000  -35.0000 62

  3 omega    1.00   64.00   1.0000   15.0000
omega____ theta____ kappa____ phi______ frames
    -       10.3260 -124.0000   22.6079 63

  4 omega  -76.00  -13.00   1.0000   15.0000
omega____ theta____ kappa____ phi______ frames
    -      -10.9510  -19.0000   90.0000 63

  5 omega  -10.00   30.00   1.0000   15.0000
omega____ theta____ kappa____ phi______ frames
    -      -10.9510  -19.0000   90.0000 40

  6 omega  -16.00   25.00   1.0000   15.0000
omega____ theta____ kappa____ phi______ frames
    -      -10.9510  -99.0000  150.0000 41

  7 omega  -77.00  -47.00   1.0000   15.0000
omega____ theta____ kappa____ phi______ frames
    -      -10.9510  149.0000  -43.1771 30
;
_diffrn_measurement_device_type 'SuperNova, Dual, Cu at zero, Atlas'
_diffrn_measurement_method '\w scans'
_diffrn_orient_matrix_UB_11 -0.0430651000
_diffrn_orient_matrix_UB_12 0.0067574000
_diffrn_orient_matrix_UB_13 -0.0213582000
_diffrn_orient_matrix_UB_21 -0.0364020000
_diffrn_orient_matrix_UB_22 0.0156760000
_diffrn_orient_matrix_UB_23 0.0171569000
_diffrn_orient_matrix_UB_31 0.0262965000
_diffrn_orient_matrix_UB_32 0.0327224000
_diffrn_orient_matrix_UB_33 -0.0038250000
_diffrn_radiation_monochromator mirror
_diffrn_radiation_type 'Mo K\a'
_diffrn_radiation_wavelength 0.7107
_diffrn_reflns_av_R_equivalents 0.1085
_diffrn_reflns_av_unetI/netI 0.1281
_diffrn_reflns_limit_h_max 13
_diffrn_reflns_limit_h_min -14
_diffrn_reflns_limit_k_max 24
_diffrn_reflns_limit_k_min -23
_diffrn_reflns_limit_l_max 27
_diffrn_reflns_limit_l_min -32
_diffrn_reflns_number 47765
_diffrn_reflns_theta_full 26.37
_diffrn_reflns_theta_max 26.37
_diffrn_reflns_theta_min 2.77
_diffrn_source 'SuperNova (Mo) X-ray Source'
_exptl_absorpt_coefficient_mu 0.819
_exptl_absorpt_correction_T_max 0.994
_exptl_absorpt_correction_T_min 0.988
_exptl_absorpt_correction_type analytical
_exptl_absorpt_process_details
;
CrysAlisPro, Agilent Technologies,
Version 1.171.36.32 (release 02-08-2013 CrysAlis171 .NET)
(compiled Aug  2 2013,16:46:58)
Analytical numeric absorption correction using a multifaceted crystal
            model based on expressions derived by R.C. Clark & J.S. Reid.
(Clark, R. C. & Reid, J. S. (1995). Acta Cryst. A51, 887-897)
;
_exptl_crystal_colour red
_exptl_crystal_colour_primary red
_exptl_crystal_density_diffrn 1.411
_exptl_crystal_density_method 'not measured'
_exptl_crystal_description block
_exptl_crystal_F_000 2512
_exptl_crystal_size_max 0.1888
_exptl_crystal_size_mid 0.0893
_exptl_crystal_size_min 0.082
_refine_diff_density_max 1.007
_refine_diff_density_min -1.139
_refine_diff_density_rms 0.130
_refine_ls_extinction_method none
_refine_ls_goodness_of_fit_ref 0.968
_refine_ls_hydrogen_treatment constr
_refine_ls_matrix_type full
_refine_ls_number_parameters 599
_refine_ls_number_reflns 11553
_refine_ls_number_restraints 0
_refine_ls_restrained_S_all 0.968
_refine_ls_R_factor_all 0.1065
_refine_ls_R_factor_gt 0.0543
_refine_ls_shift/su_max 0.001
_refine_ls_shift/su_mean 0.000
_refine_ls_structure_factor_coef Fsqd
_refine_ls_weighting_details 'calc w=1/[\s^2^(Fo^2^)+(0.0384P)^2^+0.0000P] where P=(Fo^2^+2Fc^2^)/3'
_refine_ls_weighting_scheme calc
_refine_ls_wR_factor_gt 0.1042
_refine_ls_wR_factor_ref 0.1250
_reflns_number_gt 7197
_reflns_number_total 11553
_reflns_threshold_expression >2sigma(I)
_cod_data_source_file c4nj02034k2.cif
_cod_data_source_block fv062
_cod_depositor_comments 'Adding full bibliography for 7054596--7054603.cif.'
_cod_database_code 7054598
_chemical_oxdiff_formula 'Ru C35 H40 O1 Cl2 P1'
_reflns_odcompleteness_completeness 99.82
_reflns_odcompleteness_iscentric 1
_reflns_odcompleteness_theta 26.32
_olex2_refinement_description
;
1. Fixed Uiso
 At 1.2 times of:
  All C(H) groups, All C(H,H) groups
 At 1.5 times of:
  All C(H,H,H) groups
2.a Ternary CH refined with riding coordinates:
 C11(H11), C11A(H11A), C17A(H17A), C17(H17), C23(H23), C8A(H8A), C23A(H23A),
 C8(H8)
2.b Secondary CH2 refined with riding coordinates:
 C28A(H28C,H28D), C14A(H14C,H14D), C16(H16A,H16B), C28(H28A,H28B), C14(H14A,
 H14B), C13A(H13C,H13D), C12(H12A,H12B), C26(H26A,H26B), C18A(H18C,H18D),
 C21A(H21C,H21D), C15A(H15C,H15D), C16A(H16C,H16D), C13(H13A,H13B), C15(H15A,
 H15B), C27(H27A,H27B), C24(H24A,H24B), C22(H22A,H22B), C18(H18A,H18B),
 C12A(H12C,H12D), C25(H25A,H25B), C19A(H19C,H19D), C25A(H25C,H25D), C22A(H22C,
 H22D), C24A(H24C,H24D), C26A(H26C,H26D), C20A(H20C,H20D), C27A(H27C,H27D),
 C20(H20A,H20B), C19(H19A,H19B), C21(H21A,H21B)
2.c Aromatic/amide H refined with riding coordinates:
 C1A(H1A), C1(H1), C4A(H4A), C3A(H3A), C6A(H6A), C4(H4), C6(H6), C3(H3),
 C5(H5), C5A(H5A)
2.d Idealised Me refined as rotating group:
 C10(H10A,H10B,H10C), C9A(H9AA,H9AB,H9AC), C9(H9A,H9B,H9C), C10A(H10D,H10E,H10F)
;

loop_
_space_group_symop_id
_space_group_symop_operation_xyz
1 'x, y, z'
2 '-x, y+1/2, -z+1/2'
3 '-x, -y, -z'
4 'x, -y-1/2, z-1/2'

loop_
_atom_site_label
_atom_site_type_symbol
_atom_site_fract_x
_atom_site_fract_y
_atom_site_fract_z
_atom_site_U_iso_or_equiv
_atom_site_adp_type
_atom_site_occupancy
_atom_site_symmetry_multiplicity
_atom_site_calc_flag
_atom_site_refinement_flags
Ru1 Ru 0.59228(4) 0.229412(19) 0.450548(16) 0.01776(11) Uani 1 1 d .
Ru1A Ru 0.03006(4) 0.423707(19) 0.681188(16) 0.01834(11) Uani 1 1 d .
Cl2 Cl 0.43735(11) 0.16090(6) 0.41326(5) 0.0234(3) Uani 1 1 d .
Cl2A Cl -0.11597(11) 0.43135(6) 0.73752(5) 0.0254(3) Uani 1 1 d .
Cl1 Cl 0.69389(11) 0.33453(6) 0.45260(5) 0.0222(3) Uani 1 1 d .
P1 P 0.72988(12) 0.16499(6) 0.41519(5) 0.0176(3) Uani 1 1 d .
Cl1A Cl 0.14805(12) 0.36418(6) 0.62806(5) 0.0266(3) Uani 1 1 d .
P1A P 0.18036(12) 0.43536(6) 0.74599(5) 0.0185(3) Uani 1 1 d .
O1 O 0.4560(3) 0.28657(15) 0.49271(13) 0.0211(8) Uani 1 1 d .
O1A O -0.1098(3) 0.41580(15) 0.61249(13) 0.0202(8) Uani 1 1 d .
C28A C 0.3161(5) 0.5216(3) 0.6845(3) 0.0419(16) Uani 1 1 d .
H28C H 0.2992 0.5655 0.7023 0.050 Uiso 1 1 calc R
H28D H 0.2512 0.5131 0.6565 0.050 Uiso 1 1 calc R
C14A C 0.2061(5) 0.1961(2) 0.7889(2) 0.0270(13) Uani 1 1 d .
H14C H 0.1612 0.1826 0.7554 0.032 Uiso 1 1 calc R
H14D H 0.2258 0.1533 0.8094 0.032 Uiso 1 1 calc R
C7 C 0.4607(4) 0.2620(2) 0.5430(2) 0.0206(11) Uani 1 1 d .
C11 C 0.7450(4) 0.1924(2) 0.34762(19) 0.0186(11) Uani 1 1 d .
H11 H 0.8019 0.1601 0.3335 0.022 Uiso 1 1 calc R
C16 C 0.6283(4) 0.1870(2) 0.31196(19) 0.0210(12) Uani 1 1 d .
H16A H 0.5978 0.1389 0.3130 0.025 Uiso 1 1 calc R
H16B H 0.5700 0.2187 0.3249 0.025 Uiso 1 1 calc R
C28 C 0.9173(4) 0.2242(2) 0.4863(2) 0.0200(11) Uani 1 1 d .
H28A H 0.9157 0.2673 0.4653 0.024 Uiso 1 1 calc R
H28B H 0.8590 0.2292 0.5116 0.024 Uiso 1 1 calc R
C11A C 0.2153(4) 0.3502(2) 0.77889(19) 0.0184(11) Uani 1 1 d .
H11A H 0.2599 0.3603 0.8136 0.022 Uiso 1 1 calc R
C14 C 0.6981(5) 0.2781(2) 0.2518(2) 0.0247(12) Uani 1 1 d .
H14A H 0.6424 0.3137 0.2618 0.030 Uiso 1 1 calc R
H14B H 0.7130 0.2872 0.2153 0.030 Uiso 1 1 calc R
C1A C 0.0343(4) 0.5122(2) 0.6541(2) 0.0198(11) Uani 1 1 d .
H1A H 0.0774 0.5482 0.6729 0.024 Uiso 1 1 calc R
C17A C 0.1418(5) 0.4891(2) 0.8015(2) 0.0259(12) Uani 1 1 d .
H17A H 0.0748 0.4640 0.8148 0.031 Uiso 1 1 calc R
C17 C 0.6861(5) 0.0716(2) 0.40816(19) 0.0196(11) Uani 1 1 d .
H17 H 0.6081 0.0711 0.3865 0.024 Uiso 1 1 calc R
C1 C 0.6244(5) 0.1931(2) 0.51625(19) 0.0199(11) Uani 1 1 d .
H1 H 0.6887 0.1624 0.5244 0.024 Uiso 1 1 calc R
C23 C 0.8827(4) 0.1619(2) 0.45011(19) 0.0198(11) Uani 1 1 d .
H23 H 0.8850 0.1201 0.4733 0.024 Uiso 1 1 calc R
C4A C -0.0689(5) 0.5923(3) 0.5241(2) 0.0267(13) Uani 1 1 d .
H4A H -0.0577 0.6332 0.5046 0.032 Uiso 1 1 calc R
C13A C 0.3185(5) 0.2333(2) 0.7786(2) 0.0269(13) Uani 1 1 d .
H13C H 0.3645 0.2027 0.7576 0.032 Uiso 1 1 calc R
H13D H 0.3665 0.2428 0.8121 0.032 Uiso 1 1 calc R
C12 C 0.7930(4) 0.2670(2) 0.34377(19) 0.0208(11) Uani 1 1 d .
H12A H 0.7366 0.3007 0.3558 0.025 Uiso 1 1 calc R
H12B H 0.8680 0.2716 0.3666 0.025 Uiso 1 1 calc R
C3A C -0.0125(5) 0.5850(2) 0.5742(2) 0.0256(12) Uani 1 1 d .
H3A H 0.0382 0.6208 0.5887 0.031 Uiso 1 1 calc R
C26 C 1.1324(5) 0.2043(2) 0.4790(2) 0.0238(12) Uani 1 1 d .
H26A H 1.1383 0.2463 0.4572 0.029 Uiso 1 1 calc R
H26B H 1.2096 0.1964 0.4995 0.029 Uiso 1 1 calc R
C6A C -0.1620(4) 0.4805(2) 0.5309(2) 0.0231(12) Uani 1 1 d .
H6A H -0.2143 0.4455 0.5164 0.028 Uiso 1 1 calc R
C4 C 0.4859(5) 0.2024(3) 0.6415(2) 0.0273(13) Uani 1 1 d .
H4 H 0.4943 0.1824 0.6754 0.033 Uiso 1 1 calc R
C7A C -0.1047(5) 0.4737(2) 0.5805(2) 0.0221(12) Uani 1 1 d .
C18A C 0.2323(5) 0.4974(3) 0.8490(2) 0.0307(14) Uani 1 1 d .
H18C H 0.2984 0.5263 0.8398 0.037 Uiso 1 1 calc R
H18D H 0.2636 0.4512 0.8604 0.037 Uiso 1 1 calc R
C21A C 0.0368(5) 0.5965(3) 0.8292(2) 0.0356(15) Uani 1 1 d .
H21C H 0.0097 0.6436 0.8180 0.043 Uiso 1 1 calc R
H21D H -0.0325 0.5695 0.8372 0.043 Uiso 1 1 calc R
C15A C 0.1323(5) 0.2437(3) 0.8189(2) 0.0303(14) Uani 1 1 d .
H15C H 0.1754 0.2544 0.8534 0.036 Uiso 1 1 calc R
H15D H 0.0585 0.2198 0.8246 0.036 Uiso 1 1 calc R
C2 C 0.5498(4) 0.2123(2) 0.5554(2) 0.0193(11) Uani 1 1 d .
C16A C 0.1036(5) 0.3120(2) 0.7888(2) 0.0273(13) Uani 1 1 d .
H16C H 0.0569 0.3015 0.7551 0.033 Uiso 1 1 calc R
H16D H 0.0559 0.3422 0.8092 0.033 Uiso 1 1 calc R
C13 C 0.8124(5) 0.2830(3) 0.2876(2) 0.0253(12) Uani 1 1 d .
H13A H 0.8453 0.3304 0.2856 0.030 Uiso 1 1 calc R
H13B H 0.8697 0.2496 0.2759 0.030 Uiso 1 1 calc R
C6 C 0.3867(5) 0.2822(3) 0.5792(2) 0.0253(12) Uani 1 1 d .
H6 H 0.3281 0.3165 0.5707 0.030 Uiso 1 1 calc R
C15 C 0.6450(5) 0.2062(2) 0.2557(2) 0.0259(12) Uani 1 1 d .
H15A H 0.6968 0.1715 0.2416 0.031 Uiso 1 1 calc R
H15B H 0.5682 0.2047 0.2340 0.031 Uiso 1 1 calc R
C27 C 1.0387(5) 0.2152(2) 0.5159(2) 0.0239(12) Uani 1 1 d .
H27A H 1.0382 0.1747 0.5396 0.029 Uiso 1 1 calc R
H27B H 1.0585 0.2571 0.5375 0.029 Uiso 1 1 calc R
C24 C 0.9793(4) 0.1498(2) 0.4134(2) 0.0217(12) Uani 1 1 d .
H24A H 0.9602 0.1076 0.3922 0.026 Uiso 1 1 calc R
H24B H 0.9807 0.1898 0.3893 0.026 Uiso 1 1 calc R
C22 C 0.6657(5) 0.0401(2) 0.4614(2) 0.0249(12) Uani 1 1 d .
H22A H 0.7400 0.0413 0.4850 0.030 Uiso 1 1 calc R
H22B H 0.6073 0.0685 0.4774 0.030 Uiso 1 1 calc R
C3 C 0.5602(5) 0.1825(2) 0.6052(2) 0.0237(12) Uani 1 1 d .
H3 H 0.6187 0.1483 0.6142 0.028 Uiso 1 1 calc R
C18 C 0.7662(5) 0.0245(2) 0.3799(2) 0.0254(12) Uani 1 1 d .
H18A H 0.8451 0.0231 0.3998 0.031 Uiso 1 1 calc R
H18B H 0.7741 0.0438 0.3449 0.031 Uiso 1 1 calc R
C8A C -0.2008(5) 0.3621(2) 0.5991(2) 0.0253(12) Uani 1 1 d .
H8A H -0.2073 0.3519 0.5609 0.030 Uiso 1 1 calc R
C12A C 0.2917(5) 0.3018(2) 0.7494(2) 0.0293(13) Uani 1 1 d .
H12C H 0.2506 0.2918 0.7143 0.035 Uiso 1 1 calc R
H12D H 0.3663 0.3257 0.7447 0.035 Uiso 1 1 calc R
C25 C 1.0998(5) 0.1414(2) 0.4440(2) 0.0255(12) Uani 1 1 d .
H25A H 1.1592 0.1354 0.4194 0.031 Uiso 1 1 calc R
H25B H 1.1004 0.0990 0.4659 0.031 Uiso 1 1 calc R
C19A C 0.1759(6) 0.5321(3) 0.8940(2) 0.0379(15) Uani 1 1 d .
H19C H 0.1143 0.5012 0.9050 0.046 Uiso 1 1 calc R
H19D H 0.2362 0.5387 0.9241 0.046 Uiso 1 1 calc R
C5 C 0.4000(5) 0.2513(3) 0.6279(2) 0.0290(13) Uani 1 1 d .
H5 H 0.3486 0.2642 0.6526 0.035 Uiso 1 1 calc R
C23A C 0.3216(5) 0.4623(3) 0.7233(2) 0.0237(12) Uani 1 1 d .
H23A H 0.3437 0.4214 0.7026 0.028 Uiso 1 1 calc R
C5A C -0.1414(5) 0.5400(2) 0.5026(2) 0.0256(13) Uani 1 1 d .
H5A H -0.1779 0.5447 0.4678 0.031 Uiso 1 1 calc R
C25A C 0.5408(5) 0.4773(3) 0.7397(2) 0.0408(16) Uani 1 1 d .
H25C H 0.6065 0.4843 0.7675 0.049 Uiso 1 1 calc R
H25D H 0.5553 0.4334 0.7215 0.049 Uiso 1 1 calc R
C22A C 0.0919(5) 0.5607(2) 0.7844(2) 0.0304(13) Uani 1 1 d .
H22C H 0.0317 0.5551 0.7540 0.036 Uiso 1 1 calc R
H22D H 0.1554 0.5903 0.7735 0.036 Uiso 1 1 calc R
C2A C -0.0297(4) 0.5253(2) 0.6038(2) 0.0210(12) Uani 1 1 d .
C24A C 0.4260(5) 0.4705(3) 0.7648(2) 0.0305(13) Uani 1 1 d .
H24C H 0.4308 0.4297 0.7883 0.037 Uiso 1 1 calc R
H24D H 0.4149 0.5125 0.7860 0.037 Uiso 1 1 calc R
C26A C 0.5382(5) 0.5361(3) 0.7019(3) 0.0403(16) Uani 1 1 d .
H26C H 0.6113 0.5361 0.6848 0.048 Uiso 1 1 calc R
H26D H 0.5338 0.5808 0.7207 0.048 Uiso 1 1 calc R
C20A C 0.1219(5) 0.6023(3) 0.8777(2) 0.0330(14) Uani 1 1 d .
H20C H 0.0809 0.6211 0.9064 0.040 Uiso 1 1 calc R
H20D H 0.1850 0.6353 0.8714 0.040 Uiso 1 1 calc R
C27A C 0.4315(5) 0.5293(3) 0.6601(3) 0.0442(17) Uani 1 1 d .
H27C H 0.4269 0.5711 0.6375 0.053 Uiso 1 1 calc R
H27D H 0.4423 0.4883 0.6380 0.053 Uiso 1 1 calc R
C20 C 0.7032(5) -0.0804(2) 0.4272(2) 0.0276(13) Uani 1 1 d .
H20A H 0.7810 -0.0835 0.4480 0.033 Uiso 1 1 calc R
H20B H 0.6706 -0.1280 0.4229 0.033 Uiso 1 1 calc R
C10 C 0.3644(5) 0.3481(2) 0.4184(2) 0.0280(13) Uani 1 1 d .
H10A H 0.4402 0.3563 0.4054 0.042 Uiso 1 1 calc R
H10B H 0.3095 0.3851 0.4060 0.042 Uiso 1 1 calc R
H10C H 0.3332 0.3030 0.4056 0.042 Uiso 1 1 calc R
C8 C 0.3804(5) 0.3476(2) 0.4771(2) 0.0256(13) Uani 1 1 d .
H8 H 0.3024 0.3415 0.4903 0.031 Uiso 1 1 calc R
C9A C -0.1583(5) 0.2982(2) 0.6296(2) 0.0286(13) Uani 1 1 d .
H9AA H -0.0833 0.2832 0.6187 0.043 Uiso 1 1 calc R
H9AB H -0.2162 0.2609 0.6230 0.043 Uiso 1 1 calc R
H9AC H -0.1480 0.3092 0.6669 0.043 Uiso 1 1 calc R
C19 C 0.7165(5) -0.0495(2) 0.3743(2) 0.0280(13) Uani 1 1 d .
H19A H 0.6392 -0.0485 0.3530 0.034 Uiso 1 1 calc R
H19B H 0.7698 -0.0791 0.3561 0.034 Uiso 1 1 calc R
C21 C 0.6220(5) -0.0353(2) 0.4559(2) 0.0304(14) Uani 1 1 d .
H21A H 0.6167 -0.0550 0.4911 0.036 Uiso 1 1 calc R
H21B H 0.5424 -0.0358 0.4367 0.036 Uiso 1 1 calc R
C9 C 0.4391(5) 0.4132(2) 0.5010(2) 0.0314(14) Uani 1 1 d .
H9A H 0.4460 0.4099 0.5391 0.047 Uiso 1 1 calc R
H9B H 0.3915 0.4540 0.4896 0.047 Uiso 1 1 calc R
H9C H 0.5173 0.4180 0.4896 0.047 Uiso 1 1 calc R
C10A C -0.3165(5) 0.3892(3) 0.6135(2) 0.0335(14) Uani 1 1 d .
H10D H -0.3090 0.4005 0.6507 0.050 Uiso 1 1 calc R
H10E H -0.3771 0.3536 0.6059 0.050 Uiso 1 1 calc R
H10F H -0.3386 0.4312 0.5931 0.050 Uiso 1 1 calc R

loop_
_atom_site_aniso_label
_atom_site_aniso_U_11
_atom_site_aniso_U_22
_atom_site_aniso_U_33
_atom_site_aniso_U_23
_atom_site_aniso_U_13
_atom_site_aniso_U_12
Ru1 0.0212(2) 0.0203(2) 0.0112(2) -0.00102(16) -0.00078(17) -0.00020(16)
Ru1A 0.0221(2) 0.0202(2) 0.0118(2) -0.00007(16) -0.00200(17) 0.00008(16)
Cl2 0.0231(7) 0.0257(6) 0.0205(8) -0.0041(5) -0.0022(6) -0.0030(5)
Cl2A 0.0242(7) 0.0331(7) 0.0186(7) -0.0009(5) 0.0006(6) -0.0014(5)
Cl1 0.0261(7) 0.0210(6) 0.0190(7) -0.0022(5) 0.0007(6) -0.0025(5)
P1 0.0207(7) 0.0197(7) 0.0118(7) 0.0004(5) -0.0001(6) -0.0017(5)
Cl1A 0.0311(8) 0.0328(7) 0.0151(7) -0.0024(5) -0.0006(6) 0.0065(6)
P1A 0.0216(7) 0.0213(7) 0.0121(7) 0.0002(5) -0.0009(6) -0.0011(5)
O1 0.027(2) 0.0191(17) 0.017(2) 0.0011(14) 0.0027(16) 0.0030(14)
O1A 0.023(2) 0.0210(18) 0.015(2) 0.0040(14) -0.0062(15) -0.0021(14)
C28A 0.028(4) 0.051(4) 0.045(4) 0.021(3) -0.001(3) -0.007(3)
C14A 0.032(3) 0.024(3) 0.023(3) 0.004(2) -0.005(3) 0.001(2)
C7 0.022(3) 0.025(3) 0.014(3) -0.007(2) 0.000(2) -0.005(2)
C11 0.024(3) 0.023(3) 0.008(3) 0.000(2) -0.001(2) 0.002(2)
C16 0.025(3) 0.023(3) 0.014(3) 0.000(2) -0.001(2) -0.003(2)
C28 0.024(3) 0.021(3) 0.014(3) 0.002(2) 0.001(2) -0.004(2)
C11A 0.028(3) 0.018(2) 0.009(3) -0.003(2) 0.000(2) 0.000(2)
C14 0.029(3) 0.031(3) 0.014(3) 0.007(2) 0.003(2) 0.004(2)
C1A 0.023(3) 0.016(2) 0.019(3) -0.004(2) -0.005(2) -0.003(2)
C17A 0.029(3) 0.031(3) 0.016(3) 0.000(2) -0.004(2) 0.004(2)
C17 0.027(3) 0.018(3) 0.012(3) 0.001(2) -0.002(2) 0.000(2)
C1 0.028(3) 0.019(3) 0.011(3) -0.002(2) -0.003(2) 0.000(2)
C23 0.026(3) 0.020(3) 0.012(3) 0.003(2) -0.003(2) 0.001(2)
C4A 0.036(3) 0.022(3) 0.020(3) 0.003(2) -0.005(3) 0.004(2)
C13A 0.033(3) 0.022(3) 0.025(3) 0.001(2) 0.002(3) 0.008(2)
C12 0.024(3) 0.021(3) 0.016(3) 0.003(2) -0.004(2) -0.002(2)
C3A 0.029(3) 0.021(3) 0.025(3) 0.001(2) -0.003(3) 0.003(2)
C26 0.024(3) 0.028(3) 0.018(3) 0.004(2) -0.003(2) 0.000(2)
C6A 0.020(3) 0.028(3) 0.020(3) -0.002(2) -0.004(2) 0.006(2)
C4 0.033(3) 0.037(3) 0.011(3) -0.003(2) 0.000(2) -0.005(2)
C7A 0.026(3) 0.023(3) 0.017(3) 0.000(2) 0.001(2) 0.005(2)
C18A 0.040(4) 0.031(3) 0.020(3) 0.001(2) -0.003(3) 0.007(3)
C21A 0.032(4) 0.037(3) 0.036(4) -0.006(3) -0.002(3) 0.003(3)
C15A 0.026(3) 0.034(3) 0.032(4) 0.014(3) 0.007(3) 0.007(2)
C2 0.020(3) 0.025(3) 0.012(3) -0.006(2) -0.002(2) -0.009(2)
C16A 0.026(3) 0.029(3) 0.028(3) 0.008(2) 0.004(3) 0.004(2)
C13 0.029(3) 0.031(3) 0.016(3) 0.004(2) 0.003(2) -0.005(2)
C6 0.022(3) 0.032(3) 0.021(3) -0.010(2) 0.001(2) -0.002(2)
C15 0.027(3) 0.034(3) 0.016(3) 0.002(2) -0.002(2) -0.002(2)
C27 0.032(3) 0.024(3) 0.014(3) 0.005(2) -0.003(2) -0.008(2)
C24 0.024(3) 0.024(3) 0.016(3) -0.001(2) 0.000(2) 0.002(2)
C22 0.031(3) 0.023(3) 0.021(3) -0.002(2) 0.003(2) -0.001(2)
C3 0.027(3) 0.030(3) 0.012(3) -0.004(2) -0.005(2) -0.005(2)
C18 0.023(3) 0.033(3) 0.019(3) -0.002(2) -0.001(2) 0.000(2)
C8A 0.026(3) 0.027(3) 0.021(3) 0.000(2) -0.009(2) -0.008(2)
C12A 0.033(3) 0.032(3) 0.024(3) 0.003(2) 0.006(3) 0.006(2)
C25 0.024(3) 0.029(3) 0.022(3) 0.001(2) -0.003(2) -0.003(2)
C19A 0.062(5) 0.036(3) 0.015(3) -0.005(2) -0.002(3) 0.005(3)
C5 0.030(3) 0.041(3) 0.018(3) -0.008(2) 0.009(3) -0.004(3)
C23A 0.026(3) 0.029(3) 0.016(3) 0.004(2) 0.000(2) -0.001(2)
C5A 0.033(3) 0.032(3) 0.010(3) 0.001(2) -0.004(2) 0.013(2)
C25A 0.028(4) 0.058(4) 0.036(4) 0.006(3) -0.001(3) -0.008(3)
C22A 0.038(4) 0.031(3) 0.020(3) 0.001(2) -0.008(3) 0.005(2)
C2A 0.024(3) 0.026(3) 0.012(3) -0.005(2) 0.000(2) 0.004(2)
C24A 0.031(3) 0.036(3) 0.023(3) -0.002(2) -0.006(3) -0.004(2)
C26A 0.034(4) 0.039(3) 0.049(5) 0.009(3) 0.010(3) -0.002(3)
C20A 0.042(4) 0.036(3) 0.022(3) -0.010(2) 0.007(3) -0.002(3)
C27A 0.032(4) 0.055(4) 0.047(5) 0.024(3) 0.007(3) -0.002(3)
C20 0.025(3) 0.023(3) 0.033(4) 0.002(2) -0.005(3) -0.003(2)
C10 0.033(3) 0.024(3) 0.026(3) 0.002(2) -0.001(3) 0.006(2)
C8 0.022(3) 0.023(3) 0.031(4) -0.001(2) -0.003(2) 0.008(2)
C9A 0.036(3) 0.023(3) 0.024(3) 0.000(2) -0.004(3) -0.004(2)
C19 0.032(3) 0.022(3) 0.029(4) -0.008(2) -0.001(3) -0.002(2)
C21 0.043(4) 0.024(3) 0.023(3) 0.003(2) -0.001(3) -0.008(2)
C9 0.030(3) 0.029(3) 0.034(4) -0.010(3) -0.003(3) 0.003(2)
C10A 0.030(3) 0.038(3) 0.031(4) -0.001(3) -0.002(3) -0.009(3)

loop_
_atom_type_symbol
_atom_type_description
_atom_type_scat_dispersion_real
_atom_type_scat_dispersion_imag
_atom_type_scat_source
C C 0.0033 0.0016 'International Tables Vol C Tables 4.2.6.8 and 6.1.1.4'
H H 0.0000 0.0000 'International Tables Vol C Tables 4.2.6.8 and 6.1.1.4'
O O 0.0106 0.0060 'International Tables Vol C Tables 4.2.6.8 and 6.1.1.4'
P P 0.1023 0.0942 'International Tables Vol C Tables 4.2.6.8 and 6.1.1.4'
Cl Cl 0.1484 0.1585 'International Tables Vol C Tables 4.2.6.8 and 6.1.1.4'
Ru Ru -1.2594 0.8363 'International Tables Vol C Tables 4.2.6.8 and 6.1.1.4'

loop_
_exptl_crystal_face_index_h
_exptl_crystal_face_index_k
_exptl_crystal_face_index_l
_exptl_crystal_face_perp_dist
_exptl_oxdiff_crystal_face_indexfrac_h
_exptl_oxdiff_crystal_face_indexfrac_k
_exptl_oxdiff_crystal_face_indexfrac_l
_exptl_oxdiff_crystal_face_x
_exptl_oxdiff_crystal_face_y
_exptl_oxdiff_crystal_face_z
5 -24 -16 0.0492 4.9921 -24.0179 -15.9951 -0.0357 -0.8327 -0.5935
-6 -25 5 0.0608 -6.0255 -24.9889 4.9973 -0.0161 -0.0866 -0.9953
-13 -10 21 0.0870 -13.0256 -9.9683 20.9919 0.0452 0.6781 -0.7490
-5 24 16 0.0469 -4.9921 24.0179 15.9951 0.0357 0.8327 0.5935
5 26 -2 0.0299 5.0241 25.9922 -1.9983 0.0020 0.1903 0.9903
10 -3 26 0.0410 9.9829 -2.9986 25.9963 -1.0054 0.0356 0.0650
-10 3 -26 0.0410 -9.9829 2.9986 -25.9963 1.0054 -0.0356 -0.0650
4 -17 25 0.0459 3.9704 -16.9909 24.9951 -0.8196 0.0180 -0.5472
-3 19 -24 0.0407 -2.9692 18.9901 -23.9951 0.7687 -0.0059 0.6351
12 15 13 0.0359 12.0069 14.9909 12.9999 -0.6934 0.0210 0.7566
-12 -15 -12 0.0546 -12.0075 -14.9903 -12.0001 0.6721 -0.0038 -0.7604
1 15 30 0.0463 0.9927 15.0175 29.9932 -0.5819 0.7139 0.4028
-1 -13 -32 0.0498 -0.9897 -13.0187 -31.9927 0.6380 -0.7169 -0.3297
-5 -23 -15 0.0505 -5.0103 -23.0026 -14.9977 0.3807 -0.4355 -0.8271
3 -26 5 0.0433 2.9760 -26.0021 4.9995 -0.4106 -0.4302 -0.7917
12 -17 1 0.0489 11.9885 -17.0174 1.0027 -0.6527 -0.6860 -0.2454

loop_
_geom_angle_atom_site_label_1
_geom_angle_atom_site_label_2
_geom_angle_atom_site_label_3
_geom_angle
Cl1 Ru1 Cl2 148.81(5)
P1 Ru1 Cl2 93.37(5)
P1 Ru1 Cl1 96.47(5)
P1 Ru1 O1 174.39(9)
O1 Ru1 Cl2 86.37(9)
O1 Ru1 Cl1 86.56(8)
C1 Ru1 Cl2 103.39(15)
C1 Ru1 Cl1 105.12(15)
C1 Ru1 P1 95.01(16)
C1 Ru1 O1 79.62(18)
Cl1A Ru1A Cl2A 153.95(5)
P1A Ru1A Cl2A 94.26(5)
P1A Ru1A Cl1A 92.16(5)
O1A Ru1A Cl2A 89.79(9)
O1A Ru1A Cl1A 85.07(9)
O1A Ru1A P1A 175.46(9)
C1A Ru1A Cl2A 103.20(16)
C1A Ru1A Cl1A 100.86(16)
C1A Ru1A P1A 97.90(16)
C1A Ru1A O1A 79.13(17)
C11 P1 Ru1 111.46(16)
C11 P1 C17 103.6(2)
C11 P1 C23 106.2(2)
C17 P1 Ru1 111.73(17)
C17 P1 C23 104.0(2)
C23 P1 Ru1 118.50(16)
C11A P1A Ru1A 110.74(16)
C17A P1A Ru1A 113.21(18)
C17A P1A C11A 101.2(2)
C23A P1A Ru1A 114.37(17)
C23A P1A C11A 103.7(2)
C23A P1A C17A 112.3(2)
C7 O1 Ru1 109.1(3)
C7 O1 C8 119.1(4)
C8 O1 Ru1 131.3(3)
C7A O1A Ru1A 109.8(3)
C7A O1A C8A 119.7(4)
C8A O1A Ru1A 130.5(3)
H28C C28A H28D 107.9
C23A C28A H28C 109.3
C23A C28A H28D 109.3
C23A C28A C27A 111.7(5)
C27A C28A H28C 109.3
C27A C28A H28D 109.3
H14C C14A H14D 108.2
C13A C14A H14C 109.7
C13A C14A H14D 109.7
C15A C14A H14C 109.7
C15A C14A H14D 109.7
C15A C14A C13A 109.8(4)
O1 C7 C2 113.4(4)
O1 C7 C6 125.2(5)
C6 C7 C2 121.3(5)
P1 C11 H11 107.5
C16 C11 P1 112.1(3)
C16 C11 H11 107.5
C16 C11 C12 108.5(4)
C12 C11 P1 113.4(3)
C12 C11 H11 107.5
C11 C16 H16A 109.5
C11 C16 H16B 109.5
H16A C16 H16B 108.0
C15 C16 C11 110.9(4)
C15 C16 H16A 109.5
C15 C16 H16B 109.5
H28A C28 H28B 107.9
C23 C28 H28A 109.2
C23 C28 H28B 109.2
C27 C28 H28A 109.2
C27 C28 H28B 109.2
C27 C28 C23 112.0(4)
P1A C11A H11A 107.4
C16A C11A P1A 110.9(3)
C16A C11A H11A 107.4
C16A C11A C12A 109.2(4)
C12A C11A P1A 114.2(3)
C12A C11A H11A 107.4
H14A C14 H14B 108.2
C13 C14 H14A 109.7
C13 C14 H14B 109.7
C15 C14 H14A 109.7
C15 C14 H14B 109.7
C15 C14 C13 109.9(4)
Ru1A C1A H1A 121.0
C2A C1A Ru1A 118.1(3)
C2A C1A H1A 121.0
P1A C17A H17A 104.8
C18A C17A P1A 118.5(4)
C18A C17A H17A 104.8
C18A C17A C22A 109.7(4)
C22A C17A P1A 112.9(4)
C22A C17A H17A 104.8
P1 C17 H17 106.1
C22 C17 P1 110.9(3)
C22 C17 H17 106.1
C18 C17 P1 116.4(3)
C18 C17 H17 106.1
C18 C17 C22 110.5(4)
Ru1 C1 H1 120.8
C2 C1 Ru1 118.5(4)
C2 C1 H1 120.8
P1 C23 H23 105.8
C28 C23 P1 115.3(3)
C28 C23 H23 105.8
C28 C23 C24 109.4(4)
C24 C23 P1 113.8(3)
C24 C23 H23 105.8
C3A C4A H4A 120.0
C5A C4A H4A 120.0
C5A C4A C3A 119.9(5)
C14A C13A H13C 109.4
C14A C13A H13D 109.4
C14A C13A C12A 111.2(4)
H13C C13A H13D 108.0
C12A C13A H13C 109.4
C12A C13A H13D 109.4
C11 C12 H12A 109.7
C11 C12 H12B 109.7
H12A C12 H12B 108.2
C13 C12 C11 109.9(4)
C13 C12 H12A 109.7
C13 C12 H12B 109.7
C4A C3A H3A 119.7
C4A C3A C2A 120.6(5)
C2A C3A H3A 119.7
H26A C26 H26B 108.2
C27 C26 H26A 109.8
C27 C26 H26B 109.8
C25 C26 H26A 109.8
C25 C26 H26B 109.8
C25 C26 C27 109.5(4)
C7A C6A H6A 120.8
C7A C6A C5A 118.3(5)
C5A C6A H6A 120.8
C3 C4 H4 120.3
C5 C4 H4 120.3
C5 C4 C3 119.3(5)
O1A C7A C2A 112.1(4)
C6A C7A O1A 125.5(5)
C6A C7A C2A 122.4(5)
C17A C18A H18C 109.6
C17A C18A H18D 109.6
C17A C18A C19A 110.1(5)
H18C C18A H18D 108.2
C19A C18A H18C 109.6
C19A C18A H18D 109.6
H21C C21A H21D 107.9
C22A C21A H21C 109.2
C22A C21A H21D 109.2
C20A C21A H21C 109.2
C20A C21A H21D 109.2
C20A C21A C22A 112.0(5)
C14A C15A H15C 109.4
C14A C15A H15D 109.4
C14A C15A C16A 111.0(4)
H15C C15A H15D 108.0
C16A C15A H15C 109.4
C16A C15A H15D 109.4
C7 C2 C1 119.1(5)
C3 C2 C7 118.1(5)
C3 C2 C1 122.8(5)
C11A C16A C15A 111.0(4)
C11A C16A H16C 109.4
C11A C16A H16D 109.4
C15A C16A H16C 109.4
C15A C16A H16D 109.4
H16C C16A H16D 108.0
C14 C13 C12 110.9(4)
C14 C13 H13A 109.4
C14 C13 H13B 109.4
C12 C13 H13A 109.4
C12 C13 H13B 109.4
H13A C13 H13B 108.0
C7 C6 H6 120.7
C5 C6 C7 118.6(5)
C5 C6 H6 120.7
C16 C15 H15A 109.2
C16 C15 H15B 109.2
C14 C15 C16 112.1(4)
C14 C15 H15A 109.2
C14 C15 H15B 109.2
H15A C15 H15B 107.9
C28 C27 C26 111.9(4)
C28 C27 H27A 109.2
C28 C27 H27B 109.2
C26 C27 H27A 109.2
C26 C27 H27B 109.2
H27A C27 H27B 107.9
C23 C24 H24A 109.3
C23 C24 H24B 109.3
H24A C24 H24B 108.0
C25 C24 C23 111.6(4)
C25 C24 H24A 109.3
C25 C24 H24B 109.3
C17 C22 H22A 109.3
C17 C22 H22B 109.3
H22A C22 H22B 107.9
C21 C22 C17 111.7(4)
C21 C22 H22A 109.3
C21 C22 H22B 109.3
C4 C3 C2 120.8(5)
C4 C3 H3 119.6
C2 C3 H3 119.6
C17 C18 H18A 109.5
C17 C18 H18B 109.5
C17 C18 C19 110.9(4)
H18A C18 H18B 108.0
C19 C18 H18A 109.5
C19 C18 H18B 109.5
O1A C8A H8A 109.8
O1A C8A C9A 105.6(4)
O1A C8A C10A 108.6(4)
C9A C8A H8A 109.8
C9A C8A C10A 113.2(5)
C10A C8A H8A 109.8
C11A C12A H12C 109.3
C11A C12A H12D 109.3
C13A C12A C11A 111.8(4)
C13A C12A H12C 109.3
C13A C12A H12D 109.3
H12C C12A H12D 107.9
C26 C25 H25A 109.3
C26 C25 H25B 109.3
C24 C25 C26 111.7(4)
C24 C25 H25A 109.3
C24 C25 H25B 109.3
H25A C25 H25B 107.9
C18A C19A H19C 109.3
C18A C19A H19D 109.3
H19C C19A H19D 108.0
C20A C19A C18A 111.7(5)
C20A C19A H19C 109.3
C20A C19A H19D 109.3
C4 C5 C6 121.8(5)
C4 C5 H5 119.1
C6 C5 H5 119.1
P1A C23A H23A 103.4
C28A C23A P1A 116.4(4)
C28A C23A H23A 103.4
C28A C23A C24A 111.0(4)
C24A C23A P1A 116.9(4)
C24A C23A H23A 103.4
C4A C5A C6A 121.2(5)
C4A C5A H5A 119.4
C6A C5A H5A 119.4
H25C C25A H25D 107.8
C24A C25A H25C 109.1
C24A C25A H25D 109.1
C26A C25A H25C 109.1
C26A C25A H25D 109.1
C26A C25A C24A 112.6(5)
C17A C22A C21A 110.7(5)
C17A C22A H22C 109.5
C17A C22A H22D 109.5
C21A C22A H22C 109.5
C21A C22A H22D 109.5
H22C C22A H22D 108.1
C3A C2A C1A 123.0(5)
C7A C2A C1A 119.2(4)
C7A C2A C3A 117.6(5)
C23A C24A C25A 110.9(5)
C23A C24A H24C 109.5
C23A C24A H24D 109.5
C25A C24A H24C 109.5
C25A C24A H24D 109.5
H24C C24A H24D 108.0
C25A C26A H26C 109.6
C25A C26A H26D 109.6
C25A C26A C27A 110.4(5)
H26C C26A H26D 108.1
C27A C26A H26C 109.6
C27A C26A H26D 109.6
C21A C20A C19A 111.6(4)
C21A C20A H20C 109.3
C21A C20A H20D 109.3
C19A C20A H20C 109.3
C19A C20A H20D 109.3
H20C C20A H20D 108.0
C28A C27A C26A 112.1(5)
C28A C27A H27C 109.2
C28A C27A H27D 109.2
C26A C27A H27C 109.2
C26A C27A H27D 109.2
H27C C27A H27D 107.9
H20A C20 H20B 108.1
C19 C20 H20A 109.6
C19 C20 H20B 109.6
C19 C20 C21 110.2(4)
C21 C20 H20A 109.6
C21 C20 H20B 109.6
H10A C10 H10B 109.5
H10A C10 H10C 109.5
H10B C10 H10C 109.5
C8 C10 H10A 109.5
C8 C10 H10B 109.5
C8 C10 H10C 109.5
O1 C8 C10 106.1(4)
O1 C8 H8 109.3
O1 C8 C9 108.9(4)
C10 C8 H8 109.3
C10 C8 C9 113.6(4)
C9 C8 H8 109.3
C8A C9A H9AA 109.5
C8A C9A H9AB 109.5
C8A C9A H9AC 109.5
H9AA C9A H9AB 109.5
H9AA C9A H9AC 109.5
H9AB C9A H9AC 109.5
C18 C19 H19A 109.5
C18 C19 H19B 109.5
C20 C19 C18 110.6(4)
C20 C19 H19A 109.5
C20 C19 H19B 109.5
H19A C19 H19B 108.1
C22 C21 H21A 109.3
C22 C21 H21B 109.3
C20 C21 C22 111.7(4)
C20 C21 H21A 109.3
C20 C21 H21B 109.3
H21A C21 H21B 107.9
C8 C9 H9A 109.5
C8 C9 H9B 109.5
C8 C9 H9C 109.5
H9A C9 H9B 109.5
H9A C9 H9C 109.5
H9B C9 H9C 109.5
C8A C10A H10D 109.5
C8A C10A H10E 109.5
C8A C10A H10F 109.5
H10D C10A H10E 109.5
H10D C10A H10F 109.5
H10E C10A H10F 109.5

loop_
_geom_bond_atom_site_label_1
_geom_bond_atom_site_label_2
_geom_bond_distance
Ru1 Cl2 2.3314(13)
Ru1 Cl1 2.3304(12)
Ru1 P1 2.2768(13)
Ru1 O1 2.285(3)
Ru1 C1 1.831(5)
Ru1A Cl2A 2.3434(14)
Ru1A Cl1A 2.3324(13)
Ru1A P1A 2.2739(14)
Ru1A O1A 2.258(3)
Ru1A C1A 1.841(4)
P1 C11 1.848(5)
P1 C17 1.868(4)
P1 C23 1.880(5)
P1A C11A 1.866(5)
P1A C17A 1.860(5)
P1A C23A 1.858(5)
O1 C7 1.375(6)
O1 C8 1.488(5)
O1A C7A 1.390(6)
O1A C8A 1.481(6)
C28A H28C 0.9900
C28A H28D 0.9900
C28A C23A 1.514(7)
C28A C27A 1.536(8)
C14A H14C 0.9900
C14A H14D 0.9900
C14A C13A 1.524(7)
C14A C15A 1.516(7)
C7 C2 1.410(7)
C7 C6 1.387(7)
C11 H11 1.0000
C11 C16 1.540(7)
C11 C12 1.543(6)
C16 H16A 0.9900
C16 H16B 0.9900
C16 C15 1.532(7)
C28 H28A 0.9900
C28 H28B 0.9900
C28 C23 1.543(6)
C28 C27 1.521(7)
C11A H11A 1.0000
C11A C16A 1.524(7)
C11A C12A 1.538(7)
C14 H14A 0.9900
C14 H14B 0.9900
C14 C13 1.520(7)
C14 C15 1.518(7)
C1A H1A 0.9500
C1A C2A 1.441(7)
C17A H17A 1.0000
C17A C18A 1.523(8)
C17A C22A 1.536(7)
C17 H17 1.0000
C17 C22 1.544(7)
C17 C18 1.531(7)
C1 H1 0.9500
C1 C2 1.444(7)
C23 H23 1.0000
C23 C24 1.554(7)
C4A H4A 0.9500
C4A C3A 1.386(7)
C4A C5A 1.381(7)
C13A H13C 0.9900
C13A H13D 0.9900
C13A C12A 1.531(7)
C12 H12A 0.9900
C12 H12B 0.9900
C12 C13 1.521(7)
C3A H3A 0.9500
C3A C2A 1.404(7)
C26 H26A 0.9900
C26 H26B 0.9900
C26 C27 1.530(7)
C26 C25 1.529(7)
C6A H6A 0.9500
C6A C7A 1.377(7)
C6A C5A 1.391(7)
C4 H4 0.9500
C4 C3 1.390(7)
C4 C5 1.380(7)
C7A C2A 1.404(7)
C18A H18C 0.9900
C18A H18D 0.9900
C18A C19A 1.542(7)
C21A H21C 0.9900
C21A H21D 0.9900
C21A C22A 1.542(8)
C21A C20A 1.502(8)
C15A H15C 0.9900
C15A H15D 0.9900
C15A C16A 1.541(7)
C2 C3 1.398(7)
C16A H16C 0.9900
C16A H16D 0.9900
C13 H13A 0.9900
C13 H13B 0.9900
C6 H6 0.9500
C6 C5 1.382(7)
C15 H15A 0.9900
C15 H15B 0.9900
C27 H27A 0.9900
C27 H27B 0.9900
C24 H24A 0.9900
C24 H24B 0.9900
C24 C25 1.523(7)
C22 H22A 0.9900
C22 H22B 0.9900
C22 C21 1.534(6)
C3 H3 0.9500
C18 H18A 0.9900
C18 H18B 0.9900
C18 C19 1.534(6)
C8A H8A 1.0000
C8A C9A 1.508(7)
C8A C10A 1.511(7)
C12A H12C 0.9900
C12A H12D 0.9900
C25 H25A 0.9900
C25 H25B 0.9900
C19A H19C 0.9900
C19A H19D 0.9900
C19A C20A 1.523(7)
C5 H5 0.9500
C23A H23A 1.0000
C23A C24A 1.522(7)
C5A H5A 0.9500
C25A H25C 0.9900
C25A H25D 0.9900
C25A C24A 1.537(8)
C25A C26A 1.492(8)
C22A H22C 0.9900
C22A H22D 0.9900
C24A H24C 0.9900
C24A H24D 0.9900
C26A H26C 0.9900
C26A H26D 0.9900
C26A C27A 1.543(9)
C20A H20C 0.9900
C20A H20D 0.9900
C27A H27C 0.9900
C27A H27D 0.9900
C20 H20A 0.9900
C20 H20B 0.9900
C20 C19 1.512(7)
C20 C21 1.525(7)
C10 H10A 0.9800
C10 H10B 0.9800
C10 H10C 0.9800
C10 C8 1.503(7)
C8 H8 1.0000
C8 C9 1.527(7)
C9A H9AA 0.9800
C9A H9AB 0.9800
C9A H9AC 0.9800
C19 H19A 0.9900
C19 H19B 0.9900
C21 H21A 0.9900
C21 H21B 0.9900
C9 H9A 0.9800
C9 H9B 0.9800
C9 H9C 0.9800
C10A H10D 0.9800
C10A H10E 0.9800
C10A H10F 0.9800
